data_1569230
loop_
_publ_author_name
'Tuczek, Felix'
'Grunwald, Jan'
'Torres, Jorge'
'Buchholz, Axel'
'Nather, Christian'
'Spieker, Lea'
'Gruber, Manuel'
'Rohlf, Sebastian'
'Thakur, Sangeeta'
'Wende, Heiko'
'Plass, Winfried'
'Kuch, Wolfgang'

_publ_section_title
;
 Defying the inverse energy gap law: a vacuum-evaporable Fe(II) low-spin
 complex with a long-lived LIESST state
;
_journal_name_full 'Chemical Science'
_journal_paper_doi 10.1039/D3SC00561E
_journal_year 2023
_chemical_formula_moiety 'C28 H20 N6 Zn, C H2 Cl2'
_chemical_formula_sum 'C29 H22 Cl2 N6 Zn'
_chemical_formula_weight 590.79
_space_group_crystal_system monoclinic
_space_group_IT_number 14
_space_group_name_Hall '-P 2ybc'
_space_group_name_H-M_alt 'P 1 21/c 1'
_atom_sites_solution_hydrogens geom
_atom_sites_solution_primary dual
_audit_creation_date 2021-09-17
_audit_creation_method
;
Olex2 1.3-ac4
(compiled 2020.11.27 svn.r5f609507 for Rigaku Oxford Diffraction, GUI svn.r6214)
;
_audit_update_record
;
2022-12-27 deposited with the CCDC.	2023-05-26 downloaded from the CCDC.
;
_cell_angle_alpha 90
_cell_angle_beta 95.0880(10)
_cell_angle_gamma 90
_cell_formula_units_Z 4
_cell_length_a 9.95270(10)
_cell_length_b 13.24570(10)
_cell_length_c 19.3402(2)
_cell_measurement_reflns_used 32448
_cell_measurement_temperature 100.00(10)
_cell_measurement_theta_max 79.0210
_cell_measurement_theta_min 3.2870
_cell_volume 2539.58(4)
_computing_cell_refinement 'CrysAlisPro 1.171.41.115a (Rigaku OD, 2021)'
_computing_data_collection 'CrysAlisPro 1.171.41.115a (Rigaku OD, 2021)'
_computing_data_reduction 'CrysAlisPro 1.171.41.115a (Rigaku OD, 2021)'
_computing_molecular_graphics 'Olex2 1.3-ac4 (Dolomanov et al., 2009)'
_computing_publication_material 'Olex2 1.3-ac4 (Dolomanov et al., 2009)'
_computing_structure_refinement 'SHELXL 2016/6 (Sheldrick, 2015)'
_computing_structure_solution 'SHELXT 2014/4 (Sheldrick, 2014)'
_diffrn_ambient_environment N~2~
_diffrn_ambient_temperature 100.00(10)
_diffrn_detector 'Hybrid Pixel Array Detector'
_diffrn_detector_area_resol_mean 10.0000
_diffrn_detector_type HyPix
_diffrn_measured_fraction_theta_full 1.000
_diffrn_measured_fraction_theta_max 0.987
_diffrn_measurement_details
;
List of Runs (angles in degrees, time in seconds):

  # Type    Start    End  Width  t~exp~   \w     \q     \k     \f   Frames
#--------------------------------------------------------------------------
  1  \w   -120.00 -73.00   0.50    1.50    --  -47.79-125.00-180.00   94
  2  \w   -120.00 -25.00   0.50    1.50    --  -47.79 -77.00  60.00  190
  3  \w    -43.00  25.00   0.50    1.50    --  -47.79  38.00  90.00  136
  4  \w    -26.00  28.00   0.50    1.50    --  -47.79  19.00   0.00  108
  5  \w    -85.00 -13.00   0.50    1.50    --  -47.79 125.00 120.00  144
  6  \w    -51.00 -20.00   0.50    6.00    --  -91.75  45.00 -90.00   62
  7  \w   -163.00 -69.00   0.50    6.00    --  -91.75 -77.00-150.00  188
  8  \w     42.00 105.00   0.50    6.00    --  113.25 -77.00 -60.00  126
  9  \w    101.00 178.00   0.50    6.00    --  113.25  45.00 150.00  154
 10  \w     95.00 178.00   0.50    6.00    --  113.25 125.00  90.00  166
 11  \w     42.00 106.00   0.50    6.00    --  113.25 -95.00  30.00  128
 12  \w    100.00 178.00   0.50    6.00    --  113.25  15.00-150.00  156
 13  \w     42.00  71.00   0.50    6.00    --  113.25 -61.00 -30.00   58
 14  \w     95.00 178.00   0.50    6.00    --  113.25 125.00-120.00  166
 15  \w     42.00 105.00   0.50    6.00    --  113.25 -77.00 -30.00  126
 16  \w    104.00 178.00   0.50    6.00    --  113.25  93.00  64.00  148
 17  \w    100.00 178.00   0.50    6.00    --  113.25  15.00  60.00  156
 18  \w    100.00 178.00   0.50    6.00    --  113.25  15.00  30.00  156
 19  \w     42.00  71.00   0.50    6.00    --  113.25 -61.00  60.00   58
 20  \w     42.00 105.00   0.50    6.00    --  113.25 -77.00  60.00  126
 21  \w     42.00 105.00   0.50    6.00    --  113.25 -77.00  30.00  126
 22  \w     42.00  71.00   0.50    6.00    --  113.25 -61.00  90.00   58
 23  \w     42.00 111.00   0.50    6.00    --  113.25-125.00 -60.00  138
 24  \w     42.00  71.00   0.50    6.00    --  113.25 -61.00 150.00   58
 25  \w   -120.00 -25.00   0.50    1.50    --  -47.79 -77.00   0.00  190
 26  \w   -120.00 -33.00   0.50    1.50    --  -47.79 -57.00 -60.00  174
 27  \w   -120.00 -33.00   0.50    1.50    --  -47.79 -57.00 120.00  174
 28  \w   -120.00 -33.00   0.50    1.50    --  -47.79 -57.00-150.00  174
 29  \w   -120.00 -33.00   0.50    1.50    --  -47.79 -57.00 -90.00  174
 30  \w   -163.00 -69.00   0.50    6.00    --  -91.75 -77.00 -90.00  188
 31  \w   -163.00 -69.00   0.50    6.00    --  -91.75 -77.00 150.00  188
 32  \w   -163.00 -69.00   0.50    6.00    --  -91.75 -77.00 120.00  188
 33  \w    101.00 178.00   0.50    6.00    --  113.25  45.00-120.00  154
 34  \w     42.00  79.50   0.50    6.00    --  113.25-125.00 -90.00   75
;
_diffrn_measurement_device 'four-circle diffractometer'
_diffrn_measurement_device_type 'XtaLAB Synergy, Dualflex, HyPix'
_diffrn_measurement_method '\w scans'
_diffrn_orient_matrix_type 'CrysAlisPro convention (1999,Acta A55,543-557)'
_diffrn_orient_matrix_UB_11 0.0433695000
_diffrn_orient_matrix_UB_12 0.1060893000
_diffrn_orient_matrix_UB_13 0.0259037000
_diffrn_orient_matrix_UB_21 -0.1404208000
_diffrn_orient_matrix_UB_22 0.0166489000
_diffrn_orient_matrix_UB_23 0.0257914000
_diffrn_orient_matrix_UB_31 0.0505897000
_diffrn_orient_matrix_UB_32 -0.0446365000
_diffrn_orient_matrix_UB_33 0.0711189000
_diffrn_radiation_monochromator mirror
_diffrn_radiation_probe x-ray
_diffrn_radiation_type 'Cu K\a'
_diffrn_radiation_wavelength 1.54184
_diffrn_reflns_av_R_equivalents 0.0189
_diffrn_reflns_av_unetI/netI 0.0087
_diffrn_reflns_Laue_measured_fraction_full 1.000
_diffrn_reflns_Laue_measured_fraction_max 0.987
_diffrn_reflns_limit_h_max 12
_diffrn_reflns_limit_h_min -12
_diffrn_reflns_limit_k_max 16
_diffrn_reflns_limit_k_min -16
_diffrn_reflns_limit_l_max 24
_diffrn_reflns_limit_l_min -19
_diffrn_reflns_number 39393
_diffrn_reflns_point_group_measured_fraction_full 1.000
_diffrn_reflns_point_group_measured_fraction_max 0.987
_diffrn_reflns_theta_full 67.684
_diffrn_reflns_theta_max 79.971
_diffrn_reflns_theta_min 4.050
_diffrn_source 'micro-focus sealed X-ray tube'
_diffrn_source_type 'PhotonJet (Cu) X-ray Source'
_exptl_absorpt_coefficient_mu 3.533
_exptl_absorpt_correction_T_max 1.00000
_exptl_absorpt_correction_T_min 0.88375
_exptl_absorpt_correction_type multi-scan
_exptl_absorpt_process_details
;
CrysAlisPro 1.171.41.115a (Rigaku Oxford Diffraction, 2021)
Empirical absorption correction using spherical harmonics,
implemented in SCALE3 ABSPACK scaling algorithm.
;
_exptl_crystal_colour 'dark orange'
_exptl_crystal_density_diffrn 1.545
_exptl_crystal_description block
_exptl_crystal_F_000 1208
_exptl_crystal_size_max 0.15
_exptl_crystal_size_mid 0.1
_exptl_crystal_size_min 0.03
_refine_diff_density_max 1.025
_refine_diff_density_min -0.764
_refine_diff_density_rms 0.076
_refine_ls_extinction_method none
_refine_ls_goodness_of_fit_ref 1.061
_refine_ls_hydrogen_treatment constr
_refine_ls_matrix_type full
_refine_ls_number_parameters 343
_refine_ls_number_reflns 5469
_refine_ls_number_restraints 0
_refine_ls_restrained_S_all 1.061
_refine_ls_R_factor_all 0.0392
_refine_ls_R_factor_gt 0.0390
_refine_ls_shift/su_max 0.001
_refine_ls_shift/su_mean 0.000
_refine_ls_structure_factor_coef Fsqd
_refine_ls_weighting_details 'w=1/[\s^2^(Fo^2^)+(0.0581P)^2^+3.8026P] where P=(Fo^2^+2Fc^2^)/3'
_refine_ls_weighting_scheme calc
_refine_ls_wR_factor_gt 0.1113
_refine_ls_wR_factor_ref 0.1114
_reflns_Friedel_coverage 0.000
_reflns_number_gt 5433
_reflns_number_total 5469
_reflns_threshold_expression 'I > 2\s(I)'
_cod_data_source_file d3sc00561e3.cif
_cod_data_source_block felix221
_cod_database_code 1569230
_shelx_shelxl_version_number 2016/6
_chemical_oxdiff_formula C29H22N6Cl2Zn
_chemical_oxdiff_usercomment 'Jan Grunwald  jg256'
_shelx_space_group_comment
;
The symmetry employed for this shelxl refinement is uniquely defined
by the following loop, which should always be used as a source of
symmetry information in preference to the above space-group names.
They are only intended as comments.
;
_reflns_odcompleteness_completeness 100.00
_reflns_odcompleteness_iscentric 1
_reflns_odcompleteness_theta 74.33
_olex2_refinement_description
;
1. Fixed Uiso
 At 1.2 times of:
  All C(H) groups, All C(H,H) groups
2.a Secondary CH2 refined with riding coordinates:
 C41(H41A,H41B)
2.b Aromatic/amide H refined with riding coordinates:
 C1(H1), C2(H2), C3(H3), C4(H4), C7(H7), C8(H8), C9(H9), C12(H12), C13(H13),
 C14(H14), C21(H21), C22(H22), C23(H23), C24(H24), C27(H27), C28(H28), C29(H29),
  C32(H32), C33(H33), C34(H34)
;
_olex2_submission_special_instructions 'No special instructions were received'
_oxdiff_exptl_absorpt_empirical_details
;
Empirical correction (ABSPACK) includes:
- Absorption correction using spherical harmonics
- Frame scaling
;
_oxdiff_exptl_absorpt_empirical_full_max 1.192
_oxdiff_exptl_absorpt_empirical_full_min 0.910

loop_
_space_group_symop_operation_xyz
'x, y, z'
'-x, y+1/2, -z+1/2'
'-x, -y, -z'
'x, -y-1/2, z-1/2'

loop_
_atom_site_label
_atom_site_type_symbol
_atom_site_fract_x
_atom_site_fract_y
_atom_site_fract_z
_atom_site_U_iso_or_equiv
_atom_site_adp_type
_atom_site_occupancy
_atom_site_site_symmetry_order
_atom_site_calc_flag
_atom_site_refinement_flags_posn
_atom_site_refinement_flags_adp
_atom_site_refinement_flags_occupancy
_atom_site_disorder_assembly
_atom_site_disorder_group
Zn1 Zn 0.28001(3) 0.66326(2) 0.67461(2) 0.01844(10) Uani 1 1 d . . . . .
N1 N 0.28419(18) 0.57182(13) 0.57279(9) 0.0199(3) Uani 1 1 d . . . . .
N2 N 0.16735(17) 0.52868(13) 0.68383(9) 0.0174(3) Uani 1 1 d . . . . .
N3 N 0.25072(18) 0.66304(13) 0.77928(9) 0.0199(4) Uani 1 1 d . . . . .
C1 C 0.3494(2) 0.59788(17) 0.51790(11) 0.0245(4) Uani 1 1 d . . . . .
H1 H 0.412798 0.651576 0.522919 0.029 Uiso 1 1 calc R U . . .
C2 C 0.3288(3) 0.55031(19) 0.45422(12) 0.0289(5) Uani 1 1 d . . . . .
H2 H 0.378282 0.569924 0.416604 0.035 Uiso 1 1 calc R U . . .
C3 C 0.2347(3) 0.4736(2) 0.44658(12) 0.0328(5) Uani 1 1 d . . . . .
H3 H 0.217351 0.440352 0.403203 0.039 Uiso 1 1 calc R U . . .
C4 C 0.1658(3) 0.44566(18) 0.50286(12) 0.0283(5) Uani 1 1 d . . . . .
H4 H 0.100552 0.393152 0.498642 0.034 Uiso 1 1 calc R U . . .
C5 C 0.1941(2) 0.49613(16) 0.56568(11) 0.0204(4) Uani 1 1 d . . . . .
C6 C 0.1314(2) 0.46817(16) 0.63006(11) 0.0193(4) Uani 1 1 d . . . . .
C7 C 0.0474(2) 0.38553(17) 0.63655(12) 0.0240(4) Uani 1 1 d . . . . .
H7 H 0.020365 0.344000 0.597740 0.029 Uiso 1 1 calc R U . . .
C8 C 0.0039(2) 0.36534(17) 0.70208(12) 0.0239(4) Uani 1 1 d . . . . .
H8 H -0.051635 0.308325 0.708352 0.029 Uiso 1 1 calc R U . . .
C9 C 0.0413(2) 0.42791(16) 0.75762(11) 0.0212(4) Uani 1 1 d . . . . .
H9 H 0.011868 0.414670 0.802134 0.025 Uiso 1 1 calc R U . . .
C10 C 0.12397(19) 0.51168(16) 0.74690(10) 0.0179(4) Uani 1 1 d . . . . .
C11 C 0.16908(19) 0.58584(16) 0.79866(10) 0.0183(4) Uani 1 1 d . . . . .
C12 C 0.1451(2) 0.59544(17) 0.86850(11) 0.0226(4) Uani 1 1 d . . . . .
H12 H 0.091642 0.552254 0.894125 0.027 Uiso 1 1 calc R U . . .
C13 C 0.2157(2) 0.68158(18) 0.89310(11) 0.0245(4) Uani 1 1 d . . . . .
H13 H 0.220447 0.708297 0.938831 0.029 Uiso 1 1 calc R U . . .
C14 C 0.2780(2) 0.72029(18) 0.83662(12) 0.0241(4) Uani 1 1 d . . . . .
H14 H 0.332476 0.779288 0.838393 0.029 Uiso 1 1 calc R U . . .
N21 N 0.51163(17) 0.62417(14) 0.70091(9) 0.0202(3) Uani 1 1 d . . . . .
N22 N 0.39934(17) 0.78602(13) 0.64308(9) 0.0172(3) Uani 1 1 d . . . . .
N23 N 0.13548(17) 0.75741(13) 0.62450(9) 0.0191(3) Uani 1 1 d . . . . .
C21 C 0.5633(2) 0.54030(17) 0.73131(11) 0.0250(4) Uani 1 1 d . . . . .
H21 H 0.503714 0.486097 0.738708 0.030 Uiso 1 1 calc R U . . .
C22 C 0.6985(2) 0.5283(2) 0.75251(12) 0.0301(5) Uani 1 1 d . . . . .
H22 H 0.731609 0.466420 0.772167 0.036 Uiso 1 1 calc R U . . .
C23 C 0.7840(2) 0.6081(2) 0.74447(12) 0.0299(5) Uani 1 1 d . . . . .
H23 H 0.877227 0.602608 0.759552 0.036 Uiso 1 1 calc R U . . .
C24 C 0.7332(2) 0.69633(19) 0.71422(12) 0.0250(4) Uani 1 1 d . . . . .
H24 H 0.790556 0.752588 0.708773 0.030 Uiso 1 1 calc R U . . .
C25 C 0.5957(2) 0.70124(16) 0.69176(10) 0.0192(4) Uani 1 1 d . . . . .
C26 C 0.5338(2) 0.79167(16) 0.65663(10) 0.0184(4) Uani 1 1 d . . . . .
C27 C 0.6062(2) 0.87540(17) 0.63695(12) 0.0241(4) Uani 1 1 d . . . . .
H27 H 0.701082 0.879436 0.647697 0.029 Uiso 1 1 calc R U . . .
C28 C 0.5359(2) 0.95309(18) 0.60111(13) 0.0273(5) Uani 1 1 d . . . . .
H28 H 0.582616 1.011354 0.587546 0.033 Uiso 1 1 calc R U . . .
C29 C 0.3979(2) 0.94531(17) 0.58527(12) 0.0247(4) Uani 1 1 d . . . . .
H29 H 0.349704 0.996847 0.559462 0.030 Uiso 1 1 calc R U . . .
C30 C 0.3300(2) 0.86006(16) 0.60794(10) 0.0189(4) Uani 1 1 d . . . . .
C31 C 0.1864(2) 0.84285(15) 0.59644(11) 0.0181(4) Uani 1 1 d . . . . .
C32 C 0.0855(2) 0.89574(18) 0.55663(11) 0.0233(4) Uani 1 1 d . . . . .
H32 H 0.095484 0.957187 0.532267 0.028 Uiso 1 1 calc R U . . .
C33 C -0.0335(2) 0.83965(18) 0.55992(12) 0.0261(5) Uani 1 1 d . . . . .
H33 H -0.120384 0.855171 0.538181 0.031 Uiso 1 1 calc R U . . .
C34 C 0.0027(2) 0.75571(18) 0.60210(12) 0.0241(4) Uani 1 1 d . . . . .
H34 H -0.058321 0.704368 0.613433 0.029 Uiso 1 1 calc R U . . .
C41 C 0.3784(4) 0.2134(2) 0.61823(15) 0.0445(7) Uani 1 1 d . . . . .
H41A H 0.288219 0.188057 0.627670 0.053 Uiso 1 1 calc R U . . .
H41B H 0.446844 0.167671 0.641571 0.053 Uiso 1 1 calc R U . . .
Cl1 Cl 0.39235(7) 0.21094(5) 0.52796(3) 0.03809(16) Uani 1 1 d . . . . .
Cl2 Cl 0.40104(6) 0.33565(4) 0.65303(3) 0.03462(15) Uani 1 1 d . . . . .

loop_
_atom_site_aniso_label
_atom_site_aniso_U_11
_atom_site_aniso_U_22
_atom_site_aniso_U_33
_atom_site_aniso_U_23
_atom_site_aniso_U_13
_atom_site_aniso_U_12
Zn1 0.01797(16) 0.01867(16) 0.01885(16) 0.00017(10) 0.00264(11) -0.00319(10)
N1 0.0204(8) 0.0204(8) 0.0190(8) 0.0006(7) 0.0014(6) -0.0005(7)
N2 0.0155(7) 0.0177(8) 0.0189(8) 0.0015(6) 0.0007(6) -0.0008(6)
N3 0.0189(8) 0.0219(9) 0.0189(8) -0.0002(6) 0.0014(7) -0.0008(6)
C1 0.0262(11) 0.0242(10) 0.0236(10) 0.0021(8) 0.0056(8) -0.0027(8)
C2 0.0373(13) 0.0295(12) 0.0209(10) 0.0022(9) 0.0077(9) 0.0006(10)
C3 0.0470(15) 0.0333(13) 0.0178(10) -0.0033(9) 0.0013(10) -0.0036(11)
C4 0.0346(12) 0.0279(11) 0.0217(10) -0.0038(9) -0.0012(9) -0.0076(9)
C5 0.0212(10) 0.0206(10) 0.0191(10) 0.0002(8) -0.0001(8) -0.0011(8)
C6 0.0181(9) 0.0203(9) 0.0190(9) 0.0008(8) -0.0018(7) -0.0012(8)
C7 0.0227(10) 0.0232(10) 0.0253(10) -0.0008(8) -0.0025(8) -0.0050(8)
C8 0.0175(9) 0.0233(10) 0.0306(11) 0.0047(9) 0.0007(8) -0.0034(8)
C9 0.0171(9) 0.0242(10) 0.0223(10) 0.0066(8) 0.0021(7) 0.0017(8)
C10 0.0133(8) 0.0210(9) 0.0194(9) 0.0048(8) 0.0006(7) 0.0027(7)
C11 0.0139(9) 0.0222(10) 0.0188(9) 0.0023(8) 0.0015(7) 0.0020(7)
C12 0.0214(10) 0.0267(11) 0.0199(10) 0.0025(8) 0.0024(8) 0.0029(8)
C13 0.0255(11) 0.0291(11) 0.0188(10) -0.0018(8) 0.0006(8) 0.0035(9)
C14 0.0218(10) 0.0265(11) 0.0238(10) -0.0043(8) 0.0000(8) -0.0025(8)
N21 0.0193(8) 0.0230(9) 0.0183(8) -0.0001(7) 0.0018(6) -0.0008(7)
N22 0.0154(8) 0.0188(8) 0.0175(8) -0.0004(6) 0.0019(6) -0.0013(6)
N23 0.0167(8) 0.0201(8) 0.0201(8) -0.0022(7) 0.0006(6) 0.0004(6)
C21 0.0283(11) 0.0249(11) 0.0218(10) 0.0027(8) 0.0033(8) 0.0006(9)
C22 0.0314(12) 0.0350(13) 0.0241(11) 0.0043(9) 0.0042(9) 0.0128(10)
C23 0.0208(10) 0.0419(14) 0.0269(11) -0.0003(10) 0.0015(8) 0.0093(10)
C24 0.0156(10) 0.0333(12) 0.0259(11) -0.0028(9) 0.0018(8) 0.0008(8)
C25 0.0164(9) 0.0243(10) 0.0168(9) -0.0023(8) 0.0015(7) -0.0007(8)
C26 0.0159(9) 0.0217(10) 0.0177(9) -0.0029(7) 0.0021(7) -0.0028(7)
C27 0.0183(10) 0.0251(11) 0.0290(11) -0.0019(9) 0.0031(8) -0.0063(8)
C28 0.0261(11) 0.0228(11) 0.0336(12) 0.0025(9) 0.0067(9) -0.0064(9)
C29 0.0254(11) 0.0210(10) 0.0279(11) 0.0041(8) 0.0029(8) -0.0002(8)
C30 0.0203(10) 0.0191(9) 0.0173(9) -0.0015(7) 0.0021(7) 0.0002(8)
C31 0.0181(10) 0.0198(10) 0.0164(9) -0.0012(7) 0.0006(7) 0.0018(7)
C32 0.0238(10) 0.0275(11) 0.0184(9) 0.0016(8) 0.0009(8) 0.0045(9)
C33 0.0183(10) 0.0365(13) 0.0229(11) -0.0044(9) -0.0015(8) 0.0053(9)
C34 0.0167(10) 0.0296(11) 0.0259(10) -0.0079(9) 0.0023(8) -0.0022(8)
C41 0.064(2) 0.0354(14) 0.0341(14) 0.0022(11) 0.0049(13) -0.0173(13)
Cl1 0.0419(3) 0.0384(3) 0.0338(3) 0.0031(2) 0.0028(3) -0.0100(3)
Cl2 0.0310(3) 0.0313(3) 0.0416(3) 0.0008(2) 0.0033(2) 0.0045(2)

loop_
_atom_type_symbol
_atom_type_description
_atom_type_scat_dispersion_real
_atom_type_scat_dispersion_imag
_atom_type_scat_source
C C 0.0181 0.0091 'International Tables Vol C Tables 4.2.6.8 and 6.1.1.4'
H H 0.0000 0.0000 'International Tables Vol C Tables 4.2.6.8 and 6.1.1.4'
Cl Cl 0.3639 0.7018 'International Tables Vol C Tables 4.2.6.8 and 6.1.1.4'
N N 0.0311 0.0180 'International Tables Vol C Tables 4.2.6.8 and 6.1.1.4'
Zn Zn -1.5491 0.6778 'International Tables Vol C Tables 4.2.6.8 and 6.1.1.4'

loop_
_geom_angle_atom_site_label_1
_geom_angle_atom_site_label_2
_geom_angle_atom_site_label_3
_geom_angle
_geom_angle_site_symmetry_1
_geom_angle_site_symmetry_3
_geom_angle_publ_flag
N1 Zn1 N21 88.73(6) . . ?
N2 Zn1 N1 71.43(7) . . ?
N2 Zn1 N21 108.01(6) . . ?
N2 Zn1 N22 167.35(7) . . ?
N3 Zn1 N1 147.72(7) . . ?
N3 Zn1 N2 78.19(7) . . ?
N3 Zn1 N21 90.48(7) . . ?
N3 Zn1 N22 114.24(7) . . ?
N3 Zn1 N23 107.77(7) . . ?
N22 Zn1 N1 95.92(6) . . ?
N22 Zn1 N21 70.91(6) . . ?
N23 Zn1 N1 88.92(6) . . ?
N23 Zn1 N2 101.21(7) . . ?
N23 Zn1 N21 148.22(7) . . ?
N23 Zn1 N22 77.83(7) . . ?
C1 N1 Zn1 125.91(15) . . ?
C1 N1 C5 118.52(19) . . ?
C5 N1 Zn1 114.53(14) . . ?
C6 N2 Zn1 123.05(14) . . ?
C6 N2 C10 121.25(18) . . ?
C10 N2 Zn1 115.49(14) . . ?
C11 N3 Zn1 113.85(13) . . ?
C14 N3 Zn1 140.02(15) . . ?
C14 N3 C11 105.88(18) . . ?
N1 C1 H1 118.5 . . ?
N1 C1 C2 123.1(2) . . ?
C2 C1 H1 118.5 . . ?
C1 C2 H2 120.8 . . ?
C3 C2 C1 118.4(2) . . ?
C3 C2 H2 120.8 . . ?
C2 C3 H3 120.3 . . ?
C2 C3 C4 119.4(2) . . ?
C4 C3 H3 120.3 . . ?
C3 C4 H4 120.7 . . ?
C3 C4 C5 118.7(2) . . ?
C5 C4 H4 120.7 . . ?
N1 C5 C4 121.9(2) . . ?
N1 C5 C6 115.18(18) . . ?
C4 C5 C6 122.9(2) . . ?
N2 C6 C5 113.50(18) . . ?
N2 C6 C7 121.6(2) . . ?
C7 C6 C5 124.87(19) . . ?
C6 C7 H7 121.0 . . ?
C6 C7 C8 118.0(2) . . ?
C8 C7 H7 121.0 . . ?
C7 C8 H8 119.8 . . ?
C9 C8 C7 120.4(2) . . ?
C9 C8 H8 119.8 . . ?
C8 C9 H9 120.7 . . ?
C8 C9 C10 118.63(19) . . ?
C10 C9 H9 120.7 . . ?
N2 C10 C9 120.21(19) . . ?
N2 C10 C11 114.10(18) . . ?
C9 C10 C11 125.69(19) . . ?
N3 C11 C10 118.05(18) . . ?
N3 C11 C12 110.51(19) . . ?
C12 C11 C10 131.4(2) . . ?
C11 C12 H12 126.9 . . ?
C11 C12 C13 106.17(19) . . ?
C13 C12 H12 126.9 . . ?
C12 C13 H13 127.0 . . ?
C14 C13 C12 106.08(19) . . ?
C14 C13 H13 127.0 . . ?
N3 C14 C13 111.4(2) . . ?
N3 C14 H14 124.3 . . ?
C13 C14 H14 124.3 . . ?
C21 N21 Zn1 127.11(15) . . ?
C21 N21 C25 118.04(19) . . ?
C25 N21 Zn1 114.26(14) . . ?
C26 N22 Zn1 123.85(14) . . ?
C26 N22 C30 120.98(18) . . ?
C30 N22 Zn1 115.17(13) . . ?
C31 N23 Zn1 114.53(13) . . ?
C34 N23 Zn1 139.03(16) . . ?
C34 N23 C31 105.75(18) . . ?
N21 C21 H21 118.2 . . ?
N21 C21 C22 123.5(2) . . ?
C22 C21 H21 118.2 . . ?
C21 C22 H22 120.8 . . ?
C23 C22 C21 118.4(2) . . ?
C23 C22 H22 120.8 . . ?
C22 C23 H23 120.3 . . ?
C22 C23 C24 119.4(2) . . ?
C24 C23 H23 120.3 . . ?
C23 C24 H24 120.6 . . ?
C23 C24 C25 118.8(2) . . ?
C25 C24 H24 120.6 . . ?
N21 C25 C24 121.8(2) . . ?
N21 C25 C26 115.90(18) . . ?
C24 C25 C26 122.3(2) . . ?
N22 C26 C25 114.21(18) . . ?
N22 C26 C27 121.4(2) . . ?
C27 C26 C25 124.33(19) . . ?
C26 C27 H27 120.9 . . ?
C26 C27 C28 118.3(2) . . ?
C28 C27 H27 120.9 . . ?
C27 C28 H28 120.0 . . ?
C29 C28 C27 120.0(2) . . ?
C29 C28 H28 120.0 . . ?
C28 C29 H29 120.5 . . ?
C28 C29 C30 119.1(2) . . ?
C30 C29 H29 120.5 . . ?
N22 C30 C29 120.19(19) . . ?
N22 C30 C31 114.72(18) . . ?
C29 C30 C31 125.1(2) . . ?
N23 C31 C30 117.66(18) . . ?
N23 C31 C32 111.06(19) . . ?
C32 C31 C30 131.1(2) . . ?
C31 C32 H32 127.0 . . ?
C31 C32 C33 106.1(2) . . ?
C33 C32 H32 127.0 . . ?
C32 C33 H33 127.1 . . ?
C32 C33 C34 105.72(19) . . ?
C34 C33 H33 127.1 . . ?
N23 C34 C33 111.4(2) . . ?
N23 C34 H34 124.3 . . ?
C33 C34 H34 124.3 . . ?
H41A C41 H41B 107.9 . . ?
Cl1 C41 H41A 109.2 . . ?
Cl1 C41 H41B 109.2 . . ?
Cl2 C41 H41A 109.2 . . ?
Cl2 C41 H41B 109.2 . . ?
Cl2 C41 Cl1 112.12(15) . . ?

loop_
_geom_bond_atom_site_label_1
_geom_bond_atom_site_label_2
_geom_bond_distance
_geom_bond_site_symmetry_2
_geom_bond_publ_flag
Zn1 N1 2.3153(18) . ?
Zn1 N2 2.1218(17) . ?
Zn1 N3 2.0707(18) . ?
Zn1 N21 2.3733(18) . ?
Zn1 N22 2.1341(17) . ?
Zn1 N23 2.0776(18) . ?
N1 C1 1.338(3) . ?
N1 C5 1.344(3) . ?
N2 C6 1.336(3) . ?
N2 C10 1.348(3) . ?
N3 C11 1.379(3) . ?
N3 C14 1.351(3) . ?
C1 H1 0.9500 . ?
C1 C2 1.382(3) . ?
C2 H2 0.9500 . ?
C2 C3 1.380(4) . ?
C3 H3 0.9500 . ?
C3 C4 1.388(3) . ?
C4 H4 0.9500 . ?
C4 C5 1.393(3) . ?
C5 C6 1.488(3) . ?
C6 C7 1.390(3) . ?
C7 H7 0.9500 . ?
C7 C8 1.401(3) . ?
C8 H8 0.9500 . ?
C8 C9 1.382(3) . ?
C9 H9 0.9500 . ?
C9 C10 1.408(3) . ?
C10 C11 1.445(3) . ?
C11 C12 1.398(3) . ?
C12 H12 0.9500 . ?
C12 C13 1.401(3) . ?
C13 H13 0.9500 . ?
C13 C14 1.400(3) . ?
C14 H14 0.9500 . ?
N21 C21 1.338(3) . ?
N21 C25 1.341(3) . ?
N22 C26 1.343(3) . ?
N22 C30 1.348(3) . ?
N23 C31 1.371(3) . ?
N23 C34 1.354(3) . ?
C21 H21 0.9500 . ?
C21 C22 1.381(3) . ?
C22 H22 0.9500 . ?
C22 C23 1.374(4) . ?
C23 H23 0.9500 . ?
C23 C24 1.383(4) . ?
C24 H24 0.9500 . ?
C24 C25 1.401(3) . ?
C25 C26 1.484(3) . ?
C26 C27 1.394(3) . ?
C27 H27 0.9500 . ?
C27 C28 1.394(3) . ?
C28 H28 0.9500 . ?
C28 C29 1.384(3) . ?
C29 H29 0.9500 . ?
C29 C30 1.406(3) . ?
C30 C31 1.445(3) . ?
C31 C32 1.398(3) . ?
C32 H32 0.9500 . ?
C32 C33 1.404(3) . ?
C33 H33 0.9500 . ?
C33 C34 1.407(3) . ?
C34 H34 0.9500 . ?
C41 H41A 0.9900 . ?
C41 H41B 0.9900 . ?
C41 Cl1 1.764(3) . ?
C41 Cl2 1.761(3) . ?
